data_2241663
loop_
_publ_author_name
'Gomes, Ligia R.'
'Low, John Nicolson'
'Oliveira, Catarina'
'Cagide, Fernando'
'Borges, Fernanda'

_publ_section_title
;
 Crystal structures of three 3,4,5-trimethoxybenzamide-based derivatives
;
_journal_coeditor_code HB7575
_journal_issue 5
_journal_name_full 'Acta Crystallographica Section E'
_journal_page_first 675
_journal_page_last 682
_journal_paper_doi 10.1107/S2056989016005958
_journal_volume 72
_journal_year 2016
_chemical_formula_iupac 'C22 H30 N2 O4'
_chemical_formula_moiety 'C22 H30 N2 O4'
_chemical_formula_sum 'C22 H30 N2 O4'
_chemical_formula_weight 386.48
_chemical_name_systematic
;
<i>N</i>-(6-Anilinohexyl)-3,4,5-trimethoxybenzamide
;
_space_group_crystal_system monoclinic
_space_group_IT_number 14
_space_group_name_Hall '-P 2ybc'
_space_group_name_H-M_alt 'P 1 21/c 1'
_symmetry_space_group_name_Hall '-P 2ybc'
_symmetry_space_group_name_H-M 'P 1 21/c 1'
_atom_sites_solution_hydrogens mixed
_audit_creation_method SHELXL-2014/7
_cell_angle_alpha 90
_cell_angle_beta 109.369(8)
_cell_angle_gamma 90
_cell_formula_units_Z 4
_cell_length_a 11.5626(8)
_cell_length_b 19.5328(9)
_cell_length_c 9.5488(7)
_cell_measurement_reflns_used 12007
_cell_measurement_temperature 100(2)
_cell_measurement_theta_max 27.575
_cell_measurement_theta_min 2.198
_cell_volume 2034.5(2)
_computing_cell_refinement
;
CrysAlis PRO (Agilent, 2014)
;
_computing_data_collection
;
<i>CrystalClear-SM Expert</i> (Rigaku, 2012)
;
_computing_data_reduction
;
CrysAlis PRO (Agilent, 2014)
;
_computing_molecular_graphics
;
Mercury (Macrae <i>et al.</i>,  2006)
;
_computing_publication_material
;
OSCAIL (McArdle <i>et al.</i>,  2004),
SHELXL2014 (Sheldrick, 2015b) and
PLATON (Spek, 2009)
;
_computing_structure_refinement
;
OSCAIL (McArdle <i>et al.</i>,  2004),
<i>ShelXle</i> (H\"ubschle <i>et al.</i>,  2011) and
SHELXL2014 (Sheldrick, 2015b)
;
_computing_structure_solution
;
SHELXT (Sheldrick, 2015a),
PLATON (Spek, 2009),
<i>Flipper 25</i> (Oszl\'anyi & S\"ut\>o, 2004) and
<i>OLEX2</i> (Dolomanov <i>et al.</i>, 2009)
;
_diffrn_ambient_temperature 100(2)
_diffrn_detector_area_resol_mean 28.5714
_diffrn_measured_fraction_theta_full 1.000
_diffrn_measured_fraction_theta_max 0.999
_diffrn_measurement_device 'four-circle \k diffractometer'
_diffrn_measurement_device_type 'Rigaku AFC12'
_diffrn_measurement_method 'profile data from \w-scans'
_diffrn_radiation_monochromator 'Confocal mirrors, VHF Varimax'
_diffrn_radiation_type MoK\a
_diffrn_radiation_wavelength 0.71075
_diffrn_reflns_av_R_equivalents 0.0399
_diffrn_reflns_limit_h_max 15
_diffrn_reflns_limit_h_min -15
_diffrn_reflns_limit_k_max 25
_diffrn_reflns_limit_k_min -25
_diffrn_reflns_limit_l_max 11
_diffrn_reflns_limit_l_min -12
_diffrn_reflns_number 26057
_diffrn_reflns_theta_full 25.242
_diffrn_reflns_theta_max 27.479
_diffrn_reflns_theta_min 1.867
_exptl_absorpt_coefficient_mu 0.087
_exptl_absorpt_correction_T_max 1.00000
_exptl_absorpt_correction_T_min 0.38381
_exptl_absorpt_correction_type multi-scan
_exptl_absorpt_process_details
;
(CrysAlis PRO; Agilent, 2014)
;
_exptl_crystal_colour colourless
_exptl_crystal_density_diffrn 1.262
_exptl_crystal_description lath
_exptl_crystal_F_000 832
_exptl_crystal_size_max 0.253
_exptl_crystal_size_mid 0.083
_exptl_crystal_size_min 0.020
_refine_diff_density_max 0.317
_refine_diff_density_min -0.175
_refine_ls_extinction_method none
_refine_ls_goodness_of_fit_ref 1.041
_refine_ls_hydrogen_treatment mixed
_refine_ls_matrix_type full
_refine_ls_number_parameters 264
_refine_ls_number_reflns 4652
_refine_ls_number_restraints 0
_refine_ls_restrained_S_all 1.041
_refine_ls_R_factor_all 0.0535
_refine_ls_R_factor_gt 0.0413
_refine_ls_shift/su_max 0.000
_refine_ls_shift/su_mean 0.000
_refine_ls_structure_factor_coef Fsqd
_refine_ls_weighting_details 'w=1/[\s^2^(Fo^2^)+(0.0498P)^2^+0.7227P] where P=(Fo^2^+2Fc^2^)/3'
_refine_ls_weighting_scheme calc
_refine_ls_wR_factor_gt 0.0990
_refine_ls_wR_factor_ref 0.1048
_reflns_number_gt 3869
_reflns_number_total 4655
_reflns_threshold_expression 'I > 2\s(I)'
_cod_data_source_file hb7575sup1.cif
_cod_data_source_block 2
_cod_database_code 2241663
_shelx_space_group_comment
;
The symmetry employed for this shelxl refinement is uniquely defined
by the following loop, which should always be used as a source of
symmetry information in preference to the above space-group names.
They are only intended as comments.
;
_shelx_estimated_absorpt_t_min 0.978
_shelx_estimated_absorpt_t_max 0.998

loop_
_space_group_symop_operation_xyz
'x, y, z'
'-x, y+1/2, -z+1/2'
'-x, -y, -z'
'x, -y-1/2, z-1/2'

loop_
_atom_site_type_symbol
_atom_site_label
_atom_site_fract_x
_atom_site_fract_y
_atom_site_fract_z
_atom_site_U_iso_or_equiv
_atom_site_adp_type
_atom_site_calc_flag
_atom_site_occupancy
O O5 0.23589(9) 0.06242(5) 0.65347(10) 0.0233(2) Uani d 1
O O11 0.49022(8) 0.29229(5) 1.06168(10) 0.0206(2) Uani d 1
O O3 0.13699(8) 0.14104(5) 1.05838(10) 0.0199(2) Uani d 1
O O4 0.11195(8) 0.05052(4) 0.83767(11) 0.0214(2) Uani d 1
N N12 0.52046(9) 0.27467(5) 0.84328(12) 0.0166(2) Uani d 1
H H12 0.5016(15) 0.2521(8) 0.7605(19) 0.025(4) Uiso d 1
N N19 0.23085(10) 0.58041(6) 0.45509(13) 0.0219(2) Uani d 1
H H19 0.2032(14) 0.5397(9) 0.4356(17) 0.024(4) Uiso d 1
C C1 0.36942(11) 0.20559(6) 0.90565(14) 0.0161(2) Uani d 1
C C2 0.29676(11) 0.20182(6) 0.99581(14) 0.0165(2) Uani d 1
H H2 0.3076 0.2341 1.0735 0.020 Uiso calc 1
C C3 0.20868(11) 0.15115(6) 0.97263(14) 0.0167(3) Uani d 1
C C4 0.19028(11) 0.10503(6) 0.85609(14) 0.0171(3) Uani d 1
C C5 0.26120(11) 0.10992(6) 0.76358(14) 0.0174(3) Uani d 1
C C6 0.35187(11) 0.15967(6) 0.78929(14) 0.0170(3) Uani d 1
H H6 0.4015 0.1623 0.7277 0.020 Uiso calc 1
C C11 0.46561(11) 0.26090(6) 0.94280(14) 0.0158(2) Uani d 1
C C13 0.61401(11) 0.32767(6) 0.86549(14) 0.0179(3) Uani d 1
H H13A 0.6882 0.3072 0.8527 0.021 Uiso calc 1
H H13B 0.6367 0.3450 0.9685 0.021 Uiso calc 1
C C14 0.57161(11) 0.38743(6) 0.75829(14) 0.0180(3) Uani d 1
H H14A 0.6426 0.4178 0.7688 0.022 Uiso calc 1
H H14B 0.5435 0.3694 0.6556 0.022 Uiso calc 1
C C15 0.46909(11) 0.42972(6) 0.78092(14) 0.0182(3) Uani d 1
H H15A 0.4970 0.4483 0.8832 0.022 Uiso calc 1
H H15B 0.3978 0.3996 0.7704 0.022 Uiso calc 1
C C16 0.42906(11) 0.48867(6) 0.67131(14) 0.0186(3) Uani d 1
H H16A 0.5016 0.5166 0.6756 0.022 Uiso calc 1
H H16B 0.3942 0.4700 0.5695 0.022 Uiso calc 1
C C17 0.33424(12) 0.53406(7) 0.70390(15) 0.0220(3) Uani d 1
H H17A 0.2597 0.5065 0.6917 0.026 Uiso calc 1
H H17B 0.3669 0.5487 0.8090 0.026 Uiso calc 1
C C18 0.29791(12) 0.59736(6) 0.60736(14) 0.0206(3) Uani d 1
H H18A 0.2467 0.6272 0.6468 0.025 Uiso calc 1
H H18B 0.3726 0.6232 0.6116 0.025 Uiso calc 1
C C31 0.15479(12) 0.18615(7) 1.18125(15) 0.0213(3) Uani d 1
H H31A 0.1426 0.2335 1.1457 0.032 Uiso calc 1
H H31B 0.2383 0.1808 1.2510 0.032 Uiso calc 1
H H31C 0.0957 0.1751 1.2315 0.032 Uiso calc 1
C C41 -0.01587(12) 0.06541(8) 0.79790(18) 0.0299(3) Uani d 1
H H41A -0.0621 0.0225 0.7856 0.045 Uiso calc 1
H H41B -0.0427 0.0911 0.7045 0.045 Uiso calc 1
H H41C -0.0305 0.0928 0.8764 0.045 Uiso calc 1
C C51 0.29185(13) 0.07190(7) 0.54292(15) 0.0270(3) Uani d 1
H H51A 0.2716 0.1175 0.4990 0.040 Uiso calc 1
H H51B 0.2615 0.0371 0.4655 0.040 Uiso calc 1
H H51C 0.3810 0.0676 0.5881 0.040 Uiso calc 1
C C111 0.17742(11) 0.62986(6) 0.35170(14) 0.0182(3) Uani d 1
C C112 0.10342(11) 0.61135(7) 0.20818(14) 0.0207(3) Uani d 1
H H112 0.0895 0.5643 0.1826 0.025 Uiso calc 1
C C113 0.05055(12) 0.66108(7) 0.10363(15) 0.0237(3) Uani d 1
H H113 0.0006 0.6478 0.0067 0.028 Uiso calc 1
C C114 0.06936(12) 0.73016(7) 0.13832(16) 0.0248(3) Uani d 1
H H114 0.0320 0.7642 0.0664 0.030 Uiso calc 1
C C115 0.14307(12) 0.74837(7) 0.27873(16) 0.0241(3) Uani d 1
H H115 0.1571 0.7955 0.3033 0.029 Uiso calc 1
C C116 0.19717(12) 0.69942(6) 0.38473(15) 0.0206(3) Uani d 1
H H116 0.2482 0.7132 0.4808 0.025 Uiso calc 1

loop_
_atom_site_aniso_label
_atom_site_aniso_U_11
_atom_site_aniso_U_22
_atom_site_aniso_U_33
_atom_site_aniso_U_12
_atom_site_aniso_U_13
_atom_site_aniso_U_23
O5 0.0305(5) 0.0196(5) 0.0232(5) -0.0041(4) 0.0135(4) -0.0067(4)
O11 0.0256(5) 0.0205(5) 0.0192(5) -0.0044(4) 0.0119(4) -0.0032(4)
O3 0.0215(4) 0.0213(5) 0.0210(5) -0.0044(4) 0.0123(4) -0.0027(4)
O4 0.0191(4) 0.0145(4) 0.0320(5) -0.0016(3) 0.0101(4) -0.0009(4)
N12 0.0199(5) 0.0155(5) 0.0164(6) -0.0004(4) 0.0087(4) 0.0000(4)
N19 0.0273(6) 0.0138(5) 0.0216(6) -0.0013(4) 0.0039(5) 0.0010(4)
C1 0.0176(5) 0.0150(6) 0.0162(6) 0.0027(4) 0.0062(5) 0.0036(5)
C2 0.0188(6) 0.0154(6) 0.0159(6) 0.0014(5) 0.0066(5) 0.0002(5)
C3 0.0176(6) 0.0168(6) 0.0175(6) 0.0030(5) 0.0083(5) 0.0036(5)
C4 0.0171(6) 0.0125(6) 0.0213(7) 0.0004(4) 0.0059(5) 0.0028(5)
C5 0.0210(6) 0.0146(6) 0.0165(6) 0.0035(5) 0.0060(5) -0.0001(5)
C6 0.0198(6) 0.0169(6) 0.0165(6) 0.0025(5) 0.0091(5) 0.0022(5)
C11 0.0175(5) 0.0148(6) 0.0161(6) 0.0033(4) 0.0068(5) 0.0025(5)
C13 0.0170(6) 0.0175(6) 0.0212(7) 0.0002(5) 0.0090(5) 0.0029(5)
C14 0.0194(6) 0.0165(6) 0.0203(7) -0.0004(5) 0.0095(5) 0.0029(5)
C15 0.0186(6) 0.0174(6) 0.0202(7) 0.0003(5) 0.0085(5) 0.0019(5)
C16 0.0202(6) 0.0180(6) 0.0184(7) 0.0012(5) 0.0076(5) 0.0017(5)
C17 0.0237(6) 0.0231(6) 0.0212(7) 0.0053(5) 0.0098(5) 0.0044(5)
C18 0.0229(6) 0.0183(6) 0.0207(7) 0.0029(5) 0.0075(5) 0.0000(5)
C31 0.0209(6) 0.0254(7) 0.0213(7) -0.0025(5) 0.0120(5) -0.0036(5)
C41 0.0184(6) 0.0284(7) 0.0415(9) -0.0027(5) 0.0082(6) -0.0028(6)
C51 0.0351(7) 0.0280(7) 0.0206(7) -0.0021(6) 0.0130(6) -0.0066(6)
C111 0.0177(6) 0.0175(6) 0.0217(7) 0.0013(5) 0.0097(5) 0.0019(5)
C112 0.0218(6) 0.0207(6) 0.0217(7) 0.0000(5) 0.0100(5) -0.0014(5)
C113 0.0205(6) 0.0330(7) 0.0195(7) 0.0026(5) 0.0090(5) 0.0014(6)
C114 0.0241(6) 0.0274(7) 0.0270(8) 0.0075(5) 0.0139(6) 0.0109(6)
C115 0.0277(7) 0.0175(6) 0.0316(8) 0.0030(5) 0.0157(6) 0.0049(5)
C116 0.0224(6) 0.0179(6) 0.0229(7) 0.0004(5) 0.0093(5) -0.0001(5)

loop_
_atom_type_symbol
_atom_type_description
_atom_type_scat_dispersion_real
_atom_type_scat_dispersion_imag
_atom_type_scat_source
C C 0.0033 0.0016 'International Tables Vol C Tables 4.2.6.8 and 6.1.1.4'
H H 0.0000 0.0000 'International Tables Vol C Tables 4.2.6.8 and 6.1.1.4'
N N 0.0061 0.0033 'International Tables Vol C Tables 4.2.6.8 and 6.1.1.4'
O O 0.0106 0.0060 'International Tables Vol C Tables 4.2.6.8 and 6.1.1.4'

loop_
_geom_angle_atom_site_label_1
_geom_angle_atom_site_label_2
_geom_angle_atom_site_label_3
_geom_angle
C5 O5 C51 116.83(10)
C3 O3 C31 117.08(10)
C4 O4 C41 117.21(10)
C11 N12 C13 122.94(11)
C11 N12 H12 120.8(11)
C13 N12 H12 116.3(11)
C111 N19 C18 121.81(11)
C111 N19 H19 116.8(10)
C18 N19 H19 118.1(10)
C6 C1 C2 120.20(11)
C6 C1 C11 123.51(11)
C2 C1 C11 116.29(11)
C3 C2 C1 120.18(11)
C3 C2 H2 119.9
C1 C2 H2 119.9
O3 C3 C2 124.83(11)
O3 C3 C4 115.18(11)
C2 C3 C4 119.98(11)
O4 C4 C3 121.63(11)
O4 C4 C5 118.32(11)
C3 C4 C5 119.75(11)
O5 C5 C6 124.75(11)
O5 C5 C4 114.99(11)
C6 C5 C4 120.24(11)
C1 C6 C5 119.60(11)
C1 C6 H6 120.2
C5 C6 H6 120.2
O11 C11 N12 122.34(11)
O11 C11 C1 119.91(11)
N12 C11 C1 117.74(11)
N12 C13 C14 112.83(10)
N12 C13 H13A 109.0
C14 C13 H13A 109.0
N12 C13 H13B 109.0
C14 C13 H13B 109.0
H13A C13 H13B 107.8
C15 C14 C13 114.46(10)
C15 C14 H14A 108.6
C13 C14 H14A 108.6
C15 C14 H14B 108.6
C13 C14 H14B 108.6
H14A C14 H14B 107.6
C14 C15 C16 112.81(10)
C14 C15 H15A 109.0
C16 C15 H15A 109.0
C14 C15 H15B 109.0
C16 C15 H15B 109.0
H15A C15 H15B 107.8
C17 C16 C15 112.09(10)
C17 C16 H16A 109.2
C15 C16 H16A 109.2
C17 C16 H16B 109.2
C15 C16 H16B 109.2
H16A C16 H16B 107.9
C18 C17 C16 115.11(11)
C18 C17 H17A 108.5
C16 C17 H17A 108.5
C18 C17 H17B 108.5
C16 C17 H17B 108.5
H17A C17 H17B 107.5
N19 C18 C17 111.97(11)
N19 C18 H18A 109.2
C17 C18 H18A 109.2
N19 C18 H18B 109.2
C17 C18 H18B 109.2
H18A C18 H18B 107.9
O3 C31 H31A 109.5
O3 C31 H31B 109.5
H31A C31 H31B 109.5
O3 C31 H31C 109.5
H31A C31 H31C 109.5
H31B C31 H31C 109.5
O4 C41 H41A 109.5
O4 C41 H41B 109.5
H41A C41 H41B 109.5
O4 C41 H41C 109.5
H41A C41 H41C 109.5
H41B C41 H41C 109.5
O5 C51 H51A 109.5
O5 C51 H51B 109.5
H51A C51 H51B 109.5
O5 C51 H51C 109.5
H51A C51 H51C 109.5
H51B C51 H51C 109.5
N19 C111 C116 121.42(12)
N19 C111 C112 120.33(12)
C116 C111 C112 118.23(12)
C113 C112 C111 120.38(12)
C113 C112 H112 119.8
C111 C112 H112 119.8
C112 C113 C114 120.91(13)
C112 C113 H113 119.5
C114 C113 H113 119.5
C115 C114 C113 118.74(12)
C115 C114 H114 120.6
C113 C114 H114 120.6
C114 C115 C116 121.23(13)
C114 C115 H115 119.4
C116 C115 H115 119.4
C115 C116 C111 120.49(13)
C115 C116 H116 119.8
C111 C116 H116 119.8

loop_
_geom_bond_atom_site_label_1
_geom_bond_atom_site_label_2
_geom_bond_distance
O5 C5 1.3594(15)
O5 C51 1.4214(16)
O11 C11 1.2374(15)
O3 C3 1.3590(14)
O3 C31 1.4266(15)
O4 C4 1.3709(14)
O4 C41 1.4286(15)
N12 C11 1.3332(15)
N12 C13 1.4610(15)
N12 H12 0.867(17)
N19 C111 1.3729(17)
N19 C18 1.4412(17)
N19 H19 0.855(17)
C1 C6 1.3894(17)
C1 C2 1.3901(16)
C1 C11 1.5061(17)
C2 C3 1.3842(17)
C2 H2 0.9500
C3 C4 1.3922(17)
C4 C5 1.3937(17)
C5 C6 1.3903(17)
C6 H6 0.9500
C13 C14 1.5224(17)
C13 H13A 0.9900
C13 H13B 0.9900
C14 C15 1.5179(16)
C14 H14A 0.9900
C14 H14B 0.9900
C15 C16 1.5212(17)
C15 H15A 0.9900
C15 H15B 0.9900
C16 C17 1.5204(17)
C16 H16A 0.9900
C16 H16B 0.9900
C17 C18 1.5159(18)
C17 H17A 0.9900
C17 H17B 0.9900
C18 H18A 0.9900
C18 H18B 0.9900
C31 H31A 0.9800
C31 H31B 0.9800
C31 H31C 0.9800
C41 H41A 0.9800
C41 H41B 0.9800
C41 H41C 0.9800
C51 H51A 0.9800
C51 H51B 0.9800
C51 H51C 0.9800
C111 C116 1.3963(17)
C111 C112 1.4011(18)
C112 C113 1.3816(19)
C112 H112 0.9500
C113 C114 1.389(2)
C113 H113 0.9500
C114 C115 1.376(2)
C114 H114 0.9500
C115 C116 1.3821(19)
C115 H115 0.9500
C116 H116 0.9500

loop_
_geom_hbond_atom_site_label_D
_geom_hbond_atom_site_label_H
_geom_hbond_atom_site_label_A
_geom_hbond_site_symmetry_A
_geom_hbond_distance_DH
_geom_hbond_distance_HA
_geom_hbond_distance_DA
_geom_hbond_angle_DHA
N12 H12 O11 4_565 0.867(17) 2.052(17) 2.9051(14) 167.9(15)
N19 H19 O4 4_565 0.855(17) 2.106(17) 2.9436(15) 166.3(15)
C6 H6 O11 4_565 0.95 2.33 3.2356(15) 159
C41 H41C O3 . 0.98 2.33 2.9287(18) 119
C112 H112 O4 4_565 0.95 2.65 3.3845(16) 134
C13 H13A Cg 3_666 0.99 2.64 3.5272(15) 148
C31 H31C Cg 2_546 0.98 2.62 3.5205(16) 152

loop_
_geom_torsion_atom_site_label_1
_geom_torsion_atom_site_label_2
_geom_torsion_atom_site_label_3
_geom_torsion_atom_site_label_4
_geom_torsion
_geom_torsion_publ_flag
C6 C1 C2 C3 1.73(18) ?
C11 C1 C2 C3 -177.93(11) ?
C31 O3 C3 C2 -0.16(17) y
C31 O3 C3 C4 178.57(11) y
C1 C2 C3 O3 176.80(11) ?
C1 C2 C3 C4 -1.87(18) ?
C41 O4 C4 C3 67.59(16) y
C41 O4 C4 C5 -118.62(13) y
O3 C3 C4 O4 -4.78(17) ?
C2 C3 C4 O4 174.01(11) ?
O3 C3 C4 C5 -178.49(11) ?
C2 C3 C4 C5 0.30(18) ?
C51 O5 C5 C6 -11.14(18) y
C51 O5 C5 C4 170.38(11) y
O4 C4 C5 O5 6.04(16) ?
C3 C4 C5 O5 179.96(11) ?
O4 C4 C5 C6 -172.51(11) ?
C3 C4 C5 C6 1.41(18) ?
C2 C1 C6 C5 -0.02(18) ?
C11 C1 C6 C5 179.62(11) ?
O5 C5 C6 C1 -179.95(11) ?
C4 C5 C6 C1 -1.55(18) ?
C13 N12 C11 O11 0.05(18) ?
C13 N12 C11 C1 179.22(10) y
C6 C1 C11 O11 -167.75(11) ?
C2 C1 C11 O11 11.89(17) ?
C6 C1 C11 N12 13.05(17) y
C2 C1 C11 N12 -167.30(11) y
C11 N12 C13 C14 -112.80(13) y
N12 C13 C14 C15 66.85(14) y
C13 C14 C15 C16 -179.75(11) y
C14 C15 C16 C17 -175.06(11) y
C15 C16 C17 C18 175.02(11) y
C111 N19 C18 C17 172.76(11) y
C16 C17 C18 N19 67.90(15) y
C18 N19 C111 C116 7.44(18) ?
C18 N19 C111 C112 -174.08(11) ?
N19 C111 C112 C113 -179.39(12) ?
C116 C111 C112 C113 -0.86(18) ?
C111 C112 C113 C114 -0.06(19) ?
C112 C113 C114 C115 0.76(19) ?
C113 C114 C115 C116 -0.52(19) ?
C114 C115 C116 C111 -0.41(19) ?
N19 C111 C116 C115 179.61(12) ?
C112 C111 C116 C115 1.09(18) ?

_cod_database_fobs_code 2241663
